data_4073575
loop_
_publ_author_name
'D\'iez, J.'
'Gamasa, M. P.'
'Lastra, E.'
'Villar, A.'
'P\'erez-Carre\~no, E.'

_publ_section_title
;
 Regioselective Synthesis of \h4-Dienylphosphane Ruthenium Complexes by
 Oxidative Coupling Reactions
;
_journal_issue 22
_journal_name_full Organometallics
_journal_page_first 5315
_journal_paper_doi 10.1021/om700476f
_journal_volume 26
_journal_year 2007
_chemical_compound_source synthesis
_chemical_formula_sum 'C64 H70 F12 O3 P4 Ru2'
_chemical_formula_weight 1441.22
_chemical_name_systematic
;
 ?
;
_space_group_IT_number 14
_symmetry_cell_setting monoclinic
_symmetry_space_group_name_Hall '-P 2yn'
_symmetry_space_group_name_H-M 'P 1 21/n 1'
_atom_sites_solution_hydrogens geom
_atom_sites_solution_primary direct
_atom_sites_solution_secondary difmap
_audit_creation_method SHELXL-97
_cell_angle_alpha 90.00
_cell_angle_beta 106.5630(10)
_cell_angle_gamma 90.00
_cell_formula_units_Z 2
_cell_length_a 16.1051(2)
_cell_length_b 11.7230(2)
_cell_length_c 17.6605(2)
_cell_measurement_reflns_used 6655
_cell_measurement_temperature 100(2)
_cell_measurement_theta_max 71.24
_cell_measurement_theta_min 3.27
_cell_volume 3195.95(8)
_computing_cell_refinement 'Bruker SMART'
_computing_data_collection 'Bruker SMART'
_computing_data_reduction 'Bruker SAINT'
_computing_molecular_graphics 'PLATON (Spek, 2006)'
_computing_publication_material 'SHELXL-97 (Sheldrick, 1997)'
_computing_structure_refinement 'SHELXL-97 (Sheldrick, 1997)'
_computing_structure_solution 'DIRDIF-99 (Beurskens, 1999)'
_diffrn_ambient_temperature 100(2)
_diffrn_measured_fraction_theta_full 0.984
_diffrn_measured_fraction_theta_max 0.984
_diffrn_measurement_device_type 'CCD area detector'
_diffrn_measurement_method 'phi and omega scans'
_diffrn_radiation_monochromator graphite
_diffrn_radiation_source 'fine-focus sealed tube'
_diffrn_radiation_type CuK\a
_diffrn_radiation_wavelength 1.54178
_diffrn_reflns_av_R_equivalents 0.0456
_diffrn_reflns_av_sigmaI/netI 0.0330
_diffrn_reflns_limit_h_max 19
_diffrn_reflns_limit_h_min -19
_diffrn_reflns_limit_k_max 14
_diffrn_reflns_limit_k_min -14
_diffrn_reflns_limit_l_max 20
_diffrn_reflns_limit_l_min -21
_diffrn_reflns_number 29361
_diffrn_reflns_theta_full 71.23
_diffrn_reflns_theta_max 71.23
_diffrn_reflns_theta_min 3.28
_exptl_absorpt_coefficient_mu 5.457
_exptl_absorpt_correction_T_max 1
_exptl_absorpt_correction_T_min 0.396829
_exptl_absorpt_correction_type empirical
_exptl_absorpt_process_details 'SADABS (Sheldrick,G.M.,1997-2001)'
_exptl_crystal_colour Colorless
_exptl_crystal_density_diffrn 1.498
_exptl_crystal_density_method 'not measured'
_exptl_crystal_description Prism
_exptl_crystal_F_000 1468
_exptl_crystal_size_max 0.15
_exptl_crystal_size_mid 0.09
_exptl_crystal_size_min 0.06
_refine_diff_density_max 3.877
_refine_diff_density_min -0.668
_refine_diff_density_rms 0.143
_refine_ls_extinction_method none
_refine_ls_goodness_of_fit_ref 1.035
_refine_ls_hydrogen_treatment mixed
_refine_ls_matrix_type full
_refine_ls_number_parameters 501
_refine_ls_number_reflns 6099
_refine_ls_number_restraints 3
_refine_ls_restrained_S_all 1.040
_refine_ls_R_factor_all 0.0590
_refine_ls_R_factor_gt 0.0527
_refine_ls_shift/su_max 0.016
_refine_ls_shift/su_mean 0.000
_refine_ls_structure_factor_coef Fsqd
_refine_ls_weighting_details 'calc w=1/[\s^2^(Fo^2^)+(0.0904P)^2^+14.6994P] where P=(Fo^2^+2Fc^2^)/3'
_refine_ls_weighting_scheme calc
_refine_ls_wR_factor_gt 0.1461
_refine_ls_wR_factor_ref 0.1526
_reflns_number_gt 5390
_reflns_number_total 6099
_reflns_threshold_expression >2sigma(I)
_cod_data_source_file om700476f-file005.cif
_cod_data_source_block 10b
_cod_depositor_comments
;
The following automatic conversions were performed:

'_symmetry_cell_setting' value 'Monoclinic' changed to 'monoclinic'
according to /home/saulius/struct/CIF-dictionaries/cif_core.dic
dictionary named 'cif_core.dic' version 2.4.1 from
2010-06-29.

'_exptl_absorpt_correction_type' value 'Empirical'
changed to 'empirical' according to
/home/saulius/struct/CIF-dictionaries/cif_core.dic dictionary named
'cif_core.dic' version 2.4.1 from 2010-06-29.

Automatic conversion script
Id: cif_fix_values 1715 2011-07-08 13:25:40Z adriana 
;
_cod_original_sg_symbol_H-M 'P 21/n'
_cod_database_code 4073575

loop_
_symmetry_equiv_pos_as_xyz
'x, y, z'
'-x+1/2, y+1/2, -z+1/2'
'-x, -y, -z'
'x-1/2, -y-1/2, z-1/2'

loop_
_atom_site_label
_atom_site_type_symbol
_atom_site_fract_x
_atom_site_fract_y
_atom_site_fract_z
_atom_site_U_iso_or_equiv
_atom_site_adp_type
_atom_site_occupancy
_atom_site_symmetry_multiplicity
_atom_site_calc_flag
_atom_site_refinement_flags
_atom_site_disorder_assembly
_atom_site_disorder_group
C1 C 0.0959(3) 0.4408(4) 0.3258(3) 0.0180(8) Uani 1 1 d . . .
C2 C 0.1799(3) 0.4755(4) 0.3244(3) 0.0179(9) Uani 1 1 d . . .
C3 C 0.1969(3) 0.5918(4) 0.3065(3) 0.0190(9) Uani 1 1 d . . .
C4 C 0.1322(3) 0.6771(4) 0.2932(3) 0.0187(9) Uani 1 1 d . . .
C5 C 0.0771(3) 0.7027(4) 0.3482(3) 0.0213(9) Uani 1 1 d . . .
C6 C -0.0185(3) 0.7112(4) 0.3032(3) 0.0220(9) Uani 1 1 d . . .
C7 C 0.0476(3) 0.5647(4) 0.0865(3) 0.0222(9) Uani 1 1 d . . .
C8 C 0.0136(3) 0.4556(4) 0.0998(3) 0.0229(10) Uani 1 1 d . . .
C9 C 0.0836(3) 0.3809(4) 0.1314(3) 0.0234(10) Uani 1 1 d . . .
C10 C 0.1609(3) 0.4430(5) 0.1387(3) 0.0243(10) Uani 1 1 d . . .
C11 C 0.1388(3) 0.5559(4) 0.1102(3) 0.0243(10) Uani 1 1 d . . .
C12 C 0.2524(3) 0.3898(4) 0.3296(3) 0.0203(9) Uani 1 1 d . . .
C13 C 0.3018(3) 0.3694(4) 0.4164(3) 0.0221(9) Uani 1 1 d . . .
C14 C 0.3909(3) 0.3862(4) 0.4417(3) 0.0273(10) Uani 1 1 d . . .
C15 C 0.4368(3) 0.3652(5) 0.5203(3) 0.0320(11) Uani 1 1 d . . .
C16 C 0.3945(4) 0.3263(5) 0.5730(3) 0.0323(12) Uani 1 1 d . . .
C17 C 0.3053(4) 0.3079(5) 0.5476(3) 0.0340(12) Uani 1 1 d . . .
C18 C 0.2596(3) 0.3300(5) 0.4700(3) 0.0300(11) Uani 1 1 d . . .
C19 C -0.1146(3) 0.4974(4) 0.2575(3) 0.0212(9) Uani 1 1 d . . .
C20 C -0.1055(3) 0.3803(4) 0.2503(3) 0.0234(10) Uani 1 1 d . . .
C21 C -0.1613(3) 0.3057(5) 0.2724(3) 0.0301(11) Uani 1 1 d . . .
C22 C -0.2266(4) 0.3476(5) 0.3012(4) 0.0365(12) Uani 1 1 d . . .
C23 C -0.2375(4) 0.4640(5) 0.3070(4) 0.0362(13) Uani 1 1 d . . .
C24 C -0.1815(3) 0.5396(5) 0.2857(3) 0.0287(11) Uani 1 1 d . . .
C25 C -0.1127(3) 0.6630(4) 0.1397(3) 0.0216(9) Uani 1 1 d . . .
C26 C -0.1840(3) 0.6046(5) 0.0919(3) 0.0269(10) Uani 1 1 d . . .
C27 C -0.2347(4) 0.6556(6) 0.0229(3) 0.0355(12) Uani 1 1 d . . .
C28 C -0.2155(3) 0.7635(5) 0.0017(3) 0.0352(12) Uani 1 1 d . . .
C29 C -0.1444(4) 0.8226(5) 0.0487(3) 0.0325(11) Uani 1 1 d . . .
C30 C -0.0932(3) 0.7719(5) 0.1169(3) 0.0269(10) Uani 1 1 d . . .
O1 O 0.2232(2) 0.2864(3) 0.2890(2) 0.0242(7) Uani 1 1 d . . .
F1 F 0.0353(3) 0.9916(3) 0.3576(2) 0.0527(10) Uani 1 1 d . . .
F2 F 0.1448(3) 1.1009(5) 0.3447(3) 0.091(2) Uani 1 1 d . . .
F3 F -0.0247(4) 1.0018(6) 0.2267(4) 0.108(3) Uani 1 1 d . . .
F4 F 0.0106(4) 1.1632(4) 0.2939(4) 0.099(2) Uani 1 1 d . . .
F5 F 0.0864(3) 1.1090(3) 0.2140(2) 0.0502(10) Uani 1 1 d . . .
F6 F 0.1086(4) 0.9399(4) 0.2756(4) 0.102(2) Uani 1 1 d . . .
P1 P -0.04161(7) 0.59677(9) 0.22858(6) 0.0172(2) Uani 1 1 d . . .
P2 P 0.05951(8) 1.05088(11) 0.28613(9) 0.0283(3) Uani 1 1 d . . .
Ru1 Ru 0.08748(2) 0.52755(3) 0.213629(18) 0.01544(14) Uani 1 1 d . . .
O2 O -0.0648(7) 0.7307(8) 0.4781(6) 0.060(3) Uiso 0.50 1 d PD A -1
C32 C -0.0542(8) 0.8380(9) 0.4810(8) 0.047(3) Uiso 0.50 1 d PD A -1
H32A H -0.0012 0.8585 0.4664 0.057 Uiso 0.50 1 calc PR A -1
H32B H -0.0481 0.8661 0.5352 0.057 Uiso 0.50 1 calc PR A -1
C33 C -0.0119(8) 0.6747(10) 0.5173(8) 0.043(3) Uiso 0.50 1 d PD A -1
H33A H -0.0101 0.6883 0.5731 0.052 Uiso 0.50 1 calc PR A -1
H33B H 0.0446 0.6989 0.5108 0.052 Uiso 0.50 1 calc PR A -1
C31 C -0.1373(7) 0.8936(9) 0.4203(6) 0.032(2) Uiso 0.50 1 d PD A -1
H31A H -0.1310 0.9768 0.4213 0.048 Uiso 0.50 1 calc PR A -1
H31B H -0.1893 0.8730 0.4355 0.048 Uiso 0.50 1 calc PR A -1
H31C H -0.1425 0.8653 0.3670 0.048 Uiso 0.50 1 calc PR A -1
C34 C -0.0230(12) 0.5403(12) 0.5001(11) 0.066(4) Uiso 0.50 1 d PD A -1
H34A H 0.0192 0.4984 0.5418 0.099 Uiso 0.50 1 calc PR A -1
H34B H -0.0133 0.5235 0.4489 0.099 Uiso 0.50 1 calc PR A -1
H34C H -0.0817 0.5168 0.4990 0.099 Uiso 0.50 1 calc PR A -1
H1A H 0.066(3) 0.477(4) 0.354(3) 0.007(11) Uiso 1 1 d . . .
H1B H 0.086(3) 0.358(5) 0.322(3) 0.016(12) Uiso 1 1 d . . .
H1C H 0.195(5) 0.247(7) 0.315(4) 0.05(2) Uiso 1 1 d . . .
H3 H 0.249(3) 0.605(4) 0.288(3) 0.006(10) Uiso 1 1 d . . .
H4 H 0.144(3) 0.737(5) 0.269(3) 0.013(12) Uiso 1 1 d . . .
H5A H 0.105(4) 0.776(5) 0.376(3) 0.027(14) Uiso 1 1 d . . .
H5B H 0.091(4) 0.639(6) 0.392(4) 0.034(16) Uiso 1 1 d . . .
H6A H -0.027(3) 0.783(5) 0.273(3) 0.017(12) Uiso 1 1 d . . .
H6B H -0.057(4) 0.697(5) 0.340(3) 0.024(14) Uiso 1 1 d . . .
H7 H 0.018(4) 0.624(6) 0.073(4) 0.034(16) Uiso 1 1 d . . .
H8 H -0.046(4) 0.428(6) 0.089(4) 0.040(17) Uiso 1 1 d . . .
H9 H 0.079(4) 0.309(5) 0.148(3) 0.027(15) Uiso 1 1 d . . .
H10 H 0.211(4) 0.414(6) 0.163(4) 0.035(16) Uiso 1 1 d . . .
H11 H 0.179(4) 0.617(5) 0.108(4) 0.030(15) Uiso 1 1 d . . .
H14 H 0.423(4) 0.409(6) 0.399(4) 0.043(18) Uiso 1 1 d . . .
H15 H 0.504(5) 0.377(6) 0.536(4) 0.050(19) Uiso 1 1 d . . .
H16 H 0.421(4) 0.315(5) 0.624(4) 0.026(14) Uiso 1 1 d . . .
H17 H 0.266(4) 0.290(6) 0.586(4) 0.048(19) Uiso 1 1 d . . .
H18 H 0.201(4) 0.315(5) 0.456(3) 0.018(13) Uiso 1 1 d . . .
H20 H -0.054(3) 0.354(4) 0.229(3) 0.007(10) Uiso 1 1 d . . .
H21 H -0.151(4) 0.219(6) 0.268(4) 0.037(16) Uiso 1 1 d . . .
H22 H -0.264(4) 0.300(6) 0.320(4) 0.036(16) Uiso 1 1 d . . .
H23 H -0.278(5) 0.493(7) 0.330(5) 0.05(2) Uiso 1 1 d . . .
H24 H -0.187(4) 0.623(6) 0.293(4) 0.039(17) Uiso 1 1 d . . .
H26 H -0.194(4) 0.530(5) 0.112(3) 0.022(14) Uiso 1 1 d . . .
H27 H -0.276(4) 0.617(6) -0.010(4) 0.039(17) Uiso 1 1 d . . .
H28 H -0.247(4) 0.801(5) -0.047(4) 0.032(15) Uiso 1 1 d . . .
H29 H -0.130(4) 0.898(6) 0.032(4) 0.035(16) Uiso 1 1 d . . .
H30 H -0.043(5) 0.808(6) 0.150(4) 0.042(18) Uiso 1 1 d . . .
H12 H 0.295(3) 0.419(4) 0.303(3) 0.004(10) Uiso 1 1 d . . .

loop_
_atom_site_aniso_label
_atom_site_aniso_U_11
_atom_site_aniso_U_22
_atom_site_aniso_U_33
_atom_site_aniso_U_23
_atom_site_aniso_U_13
_atom_site_aniso_U_12
C1 0.021(2) 0.019(2) 0.017(2) 0.0015(17) 0.0083(17) 0.0019(17)
C2 0.019(2) 0.020(2) 0.013(2) -0.0009(16) 0.0026(16) 0.0003(16)
C3 0.019(2) 0.021(2) 0.0148(19) -0.0043(17) 0.0022(16) -0.0028(17)
C4 0.021(2) 0.016(2) 0.018(2) -0.0015(17) 0.0040(17) -0.0038(17)
C5 0.023(2) 0.020(2) 0.021(2) -0.0029(18) 0.0069(18) 0.0019(18)
C6 0.024(2) 0.018(2) 0.023(2) -0.0035(18) 0.0067(18) -0.0003(18)
C7 0.030(2) 0.025(2) 0.012(2) 0.0007(18) 0.0059(18) 0.004(2)
C8 0.023(2) 0.030(3) 0.015(2) -0.0072(18) 0.0036(18) -0.0065(19)
C9 0.032(3) 0.022(2) 0.018(2) -0.0063(18) 0.0082(19) -0.0020(19)
C10 0.024(2) 0.032(3) 0.019(2) -0.0050(19) 0.0098(19) 0.004(2)
C11 0.027(2) 0.030(3) 0.019(2) -0.0049(19) 0.0126(19) -0.005(2)
C12 0.018(2) 0.021(2) 0.022(2) -0.0018(17) 0.0068(18) -0.0008(17)
C13 0.022(2) 0.020(2) 0.022(2) -0.0006(18) 0.0040(18) 0.0037(18)
C14 0.024(2) 0.025(2) 0.031(3) 0.000(2) 0.004(2) -0.0009(19)
C15 0.025(3) 0.031(3) 0.034(3) 0.001(2) -0.002(2) 0.002(2)
C16 0.035(3) 0.031(3) 0.025(3) 0.005(2) -0.003(2) 0.007(2)
C17 0.033(3) 0.042(3) 0.027(3) 0.008(2) 0.010(2) 0.004(2)
C18 0.023(3) 0.039(3) 0.028(3) 0.005(2) 0.007(2) 0.003(2)
C19 0.019(2) 0.026(2) 0.019(2) 0.0043(18) 0.0060(18) -0.0015(18)
C20 0.018(2) 0.027(2) 0.024(2) -0.0013(19) 0.0046(18) -0.0026(18)
C21 0.028(3) 0.027(3) 0.035(3) 0.002(2) 0.009(2) -0.005(2)
C22 0.030(3) 0.037(3) 0.047(3) 0.004(3) 0.019(2) -0.009(2)
C23 0.029(3) 0.041(3) 0.045(3) -0.001(2) 0.021(3) -0.002(2)
C24 0.025(3) 0.028(3) 0.036(3) -0.001(2) 0.013(2) 0.001(2)
C25 0.021(2) 0.024(2) 0.021(2) 0.0004(18) 0.0082(18) 0.0047(18)
C26 0.025(2) 0.031(3) 0.024(2) 0.002(2) 0.0068(19) 0.000(2)
C27 0.026(3) 0.049(3) 0.026(3) 0.001(2) -0.002(2) -0.001(2)
C28 0.028(3) 0.048(3) 0.026(3) 0.013(2) 0.003(2) 0.010(2)
C29 0.036(3) 0.031(3) 0.034(3) 0.011(2) 0.015(2) 0.007(2)
C30 0.025(2) 0.029(3) 0.029(3) 0.006(2) 0.010(2) 0.004(2)
O1 0.0253(17) 0.0220(17) 0.0258(17) -0.0032(13) 0.0079(14) 0.0005(14)
F1 0.077(3) 0.0352(19) 0.063(2) -0.0050(17) 0.048(2) -0.0126(18)
F2 0.074(3) 0.104(4) 0.067(3) 0.046(3) -0.024(2) -0.057(3)
F3 0.096(4) 0.107(4) 0.091(4) 0.037(3) -0.023(3) -0.074(4)
F4 0.123(5) 0.037(2) 0.177(6) 0.023(3) 0.106(5) 0.032(3)
F5 0.071(3) 0.035(2) 0.049(2) 0.0073(15) 0.0236(19) -0.0130(17)
F6 0.155(5) 0.041(2) 0.169(6) 0.038(3) 0.140(5) 0.038(3)
P1 0.0161(5) 0.0178(5) 0.0180(5) 0.0003(4) 0.0057(4) 0.0005(4)
P2 0.0256(6) 0.0184(6) 0.0433(8) 0.0023(5) 0.0137(6) 0.0002(5)
Ru1 0.0155(2) 0.0163(2) 0.0150(2) -0.00133(11) 0.00504(13) -0.00106(11)

loop_
_atom_type_symbol
_atom_type_description
_atom_type_scat_dispersion_real
_atom_type_scat_dispersion_imag
_atom_type_scat_source
C C 0.0181 0.0091 'International Tables Vol C Tables 4.2.6.8 and 6.1.1.4'
H H 0.0000 0.0000 'International Tables Vol C Tables 4.2.6.8 and 6.1.1.4'
O O 0.0492 0.0322 'International Tables Vol C Tables 4.2.6.8 and 6.1.1.4'
F F 0.0727 0.0534 'International Tables Vol C Tables 4.2.6.8 and 6.1.1.4'
P P 0.2955 0.4335 'International Tables Vol C Tables 4.2.6.8 and 6.1.1.4'
Ru Ru 0.0552 3.2960 'International Tables Vol C Tables 4.2.6.8 and 6.1.1.4'

loop_
_geom_angle_atom_site_label_1
_geom_angle_atom_site_label_2
_geom_angle_atom_site_label_3
_geom_angle
C2 C1 Ru1 70.4(2)
C1 C2 C3 121.0(4)
C1 C2 C12 121.9(4)
C3 C2 C12 116.6(4)
C1 C2 Ru1 71.7(3)
C3 C2 Ru1 70.3(2)
C12 C2 Ru1 123.7(3)
C4 C3 C2 121.9(4)
C4 C3 Ru1 73.7(2)
C2 C3 Ru1 71.0(2)
C3 C4 C5 124.7(4)
C3 C4 Ru1 68.9(2)
C5 C4 Ru1 114.5(3)
C4 C5 C6 111.6(4)
C5 C6 P1 107.0(3)
C11 C7 C8 107.4(4)
C11 C7 Ru1 72.9(3)
C8 C7 Ru1 70.8(3)
C9 C8 C7 108.6(4)
C9 C8 Ru1 73.3(3)
C7 C8 Ru1 71.0(3)
C8 C9 C10 107.4(4)
C8 C9 Ru1 69.6(3)
C10 C9 Ru1 71.6(3)
C9 C10 C11 108.7(4)
C9 C10 Ru1 71.6(3)
C11 C10 Ru1 71.2(3)
C7 C11 C10 107.9(4)
C7 C11 Ru1 69.9(3)
C10 C11 Ru1 71.7(3)
O1 C12 C2 113.3(4)
O1 C12 C13 112.0(4)
C2 C12 C13 109.5(4)
C14 C13 C18 119.3(4)
C14 C13 C12 119.5(4)
C18 C13 C12 121.1(4)
C13 C14 C15 120.0(5)
C16 C15 C14 120.4(5)
C15 C16 C17 119.8(5)
C18 C17 C16 119.9(5)
C17 C18 C13 120.7(5)
C20 C19 C24 119.5(4)
C20 C19 P1 120.8(4)
C24 C19 P1 119.7(4)
C21 C20 C19 120.2(5)
C22 C21 C20 120.1(5)
C21 C22 C23 120.2(5)
C22 C23 C24 120.2(5)
C23 C24 C19 119.7(5)
C26 C25 C30 119.1(5)
C26 C25 P1 121.1(4)
C30 C25 P1 119.8(4)
C27 C26 C25 119.6(5)
C28 C27 C26 120.6(5)
C27 C28 C29 120.4(5)
C30 C29 C28 119.2(5)
C29 C30 C25 121.0(5)
C19 P1 C25 102.4(2)
C19 P1 C6 106.2(2)
C25 P1 C6 104.7(2)
C19 P1 Ru1 118.55(16)
C25 P1 Ru1 114.41(15)
C6 P1 Ru1 109.39(15)
F6 P2 F4 178.1(3)
F6 P2 F3 89.2(4)
F4 P2 F3 90.4(4)
F6 P2 F2 90.7(4)
F4 P2 F2 89.7(4)
F3 P2 F2 179.0(3)
F6 P2 F1 88.7(2)
F4 P2 F1 93.1(3)
F3 P2 F1 90.6(3)
F2 P2 F1 90.4(2)
F6 P2 F5 90.0(2)
F4 P2 F5 88.2(3)
F3 P2 F5 90.1(3)
F2 P2 F5 88.9(2)
F1 P2 F5 178.5(2)
C3 Ru1 C2 38.73(17)
C3 Ru1 C8 159.68(18)
C2 Ru1 C8 140.20(18)
C3 Ru1 C7 129.93(18)
C2 Ru1 C7 154.00(18)
C8 Ru1 C7 38.21(18)
C3 Ru1 C1 69.56(17)
C2 Ru1 C1 37.87(17)
C8 Ru1 C1 121.81(18)
C7 Ru1 C1 159.88(18)
C3 Ru1 C4 37.43(17)
C2 Ru1 C4 68.92(16)
C8 Ru1 C4 150.71(18)
C7 Ru1 C4 115.80(18)
C1 Ru1 C4 82.53(17)
C3 Ru1 C11 99.01(17)
C2 Ru1 C11 117.23(18)
C8 Ru1 C11 62.47(18)
C7 Ru1 C11 37.18(18)
C1 Ru1 C11 149.79(18)
C4 Ru1 C11 105.64(18)
C3 Ru1 C9 128.52(18)
C2 Ru1 C9 104.62(17)
C8 Ru1 C9 37.11(18)
C7 Ru1 C9 62.83(19)
C1 Ru1 C9 102.29(18)
C4 Ru1 C9 162.68(17)
C11 Ru1 C9 62.11(18)
C3 Ru1 C10 98.53(18)
C2 Ru1 C10 93.75(18)
C8 Ru1 C10 61.85(18)
C7 Ru1 C10 62.23(18)
C1 Ru1 C10 114.87(18)
C4 Ru1 C10 126.06(18)
C11 Ru1 C10 37.10(19)
C9 Ru1 C10 36.84(18)
C3 Ru1 P1 110.71(12)
C2 Ru1 P1 113.67(12)
C8 Ru1 P1 88.24(13)
C7 Ru1 P1 92.08(13)
C1 Ru1 P1 83.45(12)
C4 Ru1 P1 78.00(12)
C11 Ru1 P1 126.49(14)
C9 Ru1 P1 118.88(13)
C10 Ru1 P1 149.79(13)
C33 O2 C32 118.5(12)
O2 C32 C31 107.5(10)
O2 C33 C34 115.3(12)

loop_
_geom_bond_atom_site_label_1
_geom_bond_atom_site_label_2
_geom_bond_distance
C1 C2 1.421(6)
C1 Ru1 2.197(4)
C2 C3 1.443(6)
C2 C12 1.522(6)
C2 Ru1 2.181(4)
C3 C4 1.415(6)
C3 Ru1 2.172(4)
C4 C5 1.520(6)
C4 Ru1 2.234(4)
C5 C6 1.522(6)
C6 P1 1.843(5)
C7 C11 1.413(7)
C7 C8 1.436(7)
C7 Ru1 2.196(4)
C8 C9 1.411(7)
C8 Ru1 2.192(4)
C9 C10 1.416(7)
C9 Ru1 2.240(5)
C10 C11 1.424(7)
C10 Ru1 2.241(5)
C11 Ru1 2.234(5)
C12 O1 1.419(6)
C12 C13 1.533(6)
C13 C14 1.390(7)
C13 C18 1.391(7)
C14 C15 1.397(7)
C15 C16 1.378(8)
C16 C17 1.395(8)
C17 C18 1.383(7)
C19 C20 1.390(7)
C19 C24 1.401(7)
C19 P1 1.828(5)
C20 C21 1.387(7)
C21 C22 1.382(8)
C22 C23 1.383(9)
C23 C24 1.390(8)
C25 C26 1.396(7)
C25 C30 1.401(7)
C25 P1 1.831(5)
C26 C27 1.394(7)
C27 C28 1.378(9)
C28 C29 1.393(8)
C29 C30 1.385(7)
F1 P2 1.584(4)
F2 P2 1.578(4)
F3 P2 1.568(5)
F4 P2 1.560(4)
F5 P2 1.609(4)
F6 P2 1.560(4)
P1 Ru1 2.3159(11)
O2 C33 1.140(16)
O2 C32 1.268(9)
C32 C31 1.596(13)
C33 C34 1.605(15)

loop_
_geom_torsion_atom_site_label_1
_geom_torsion_atom_site_label_2
_geom_torsion_atom_site_label_3
_geom_torsion_atom_site_label_4
_geom_torsion
Ru1 C1 C2 C3 52.2(4)
Ru1 C1 C2 C12 -118.8(4)
C1 C2 C3 C4 2.8(6)
C12 C2 C3 C4 174.2(4)
Ru1 C2 C3 C4 55.6(4)
C1 C2 C3 Ru1 -52.8(4)
C12 C2 C3 Ru1 118.6(4)
C2 C3 C4 C5 51.5(6)
Ru1 C3 C4 C5 105.9(4)
C2 C3 C4 Ru1 -54.4(4)
C3 C4 C5 C6 -132.0(5)
Ru1 C4 C5 C6 -51.6(5)
C4 C5 C6 P1 40.8(5)
C11 C7 C8 C9 0.1(5)
Ru1 C7 C8 C9 -64.1(3)
C11 C7 C8 Ru1 64.2(3)
C7 C8 C9 C10 0.7(5)
Ru1 C8 C9 C10 -62.0(3)
C7 C8 C9 Ru1 62.7(3)
C8 C9 C10 C11 -1.1(5)
Ru1 C9 C10 C11 -61.8(3)
C8 C9 C10 Ru1 60.7(3)
C8 C7 C11 C10 -0.8(5)
Ru1 C7 C11 C10 62.0(3)
C8 C7 C11 Ru1 -62.8(3)
C9 C10 C11 C7 1.2(5)
Ru1 C10 C11 C7 -60.9(3)
C9 C10 C11 Ru1 62.1(3)
C1 C2 C12 O1 36.8(6)
C3 C2 C12 O1 -134.6(4)
Ru1 C2 C12 O1 -51.5(5)
C1 C2 C12 C13 -89.0(5)
C3 C2 C12 C13 99.6(5)
Ru1 C2 C12 C13 -177.3(3)
O1 C12 C13 C14 108.9(5)
C2 C12 C13 C14 -124.5(5)
O1 C12 C13 C18 -68.6(6)
C2 C12 C13 C18 58.0(6)
C18 C13 C14 C15 -0.9(8)
C12 C13 C14 C15 -178.5(5)
C13 C14 C15 C16 0.8(8)
C14 C15 C16 C17 0.1(8)
C15 C16 C17 C18 -0.8(9)
C16 C17 C18 C13 0.7(9)
C14 C13 C18 C17 0.1(8)
C12 C13 C18 C17 177.7(5)
C24 C19 C20 C21 -1.2(7)
P1 C19 C20 C21 -180.0(4)
C19 C20 C21 C22 0.4(8)
C20 C21 C22 C23 1.1(9)
C21 C22 C23 C24 -1.6(10)
C22 C23 C24 C19 0.7(9)
C20 C19 C24 C23 0.7(8)
P1 C19 C24 C23 179.4(4)
C30 C25 C26 C27 -0.5(7)
P1 C25 C26 C27 -177.3(4)
C25 C26 C27 C28 -0.5(8)
C26 C27 C28 C29 0.8(9)
C27 C28 C29 C30 -0.1(8)
C28 C29 C30 C25 -0.9(8)
C26 C25 C30 C29 1.2(7)
P1 C25 C30 C29 178.0(4)
C20 C19 P1 C25 110.0(4)
C24 C19 P1 C25 -68.7(4)
C20 C19 P1 C6 -140.4(4)
C24 C19 P1 C6 40.8(5)
C20 C19 P1 Ru1 -17.0(5)
C24 C19 P1 Ru1 164.3(3)
C26 C25 P1 C19 -28.1(4)
C30 C25 P1 C19 155.1(4)
C26 C25 P1 C6 -138.7(4)
C30 C25 P1 C6 44.5(4)
C26 C25 P1 Ru1 101.5(4)
C30 C25 P1 Ru1 -75.3(4)
C5 C6 P1 C19 113.5(3)
C5 C6 P1 C25 -138.5(3)
C5 C6 P1 Ru1 -15.5(4)
C4 C3 Ru1 C2 -133.1(4)
C4 C3 Ru1 C8 127.2(5)
C2 C3 Ru1 C8 -99.7(6)
C4 C3 Ru1 C7 80.8(3)
C2 C3 Ru1 C7 -146.1(3)
C4 C3 Ru1 C1 -105.0(3)
C2 C3 Ru1 C1 28.1(3)
C2 C3 Ru1 C4 133.1(4)
C4 C3 Ru1 C11 104.0(3)
C2 C3 Ru1 C11 -122.9(3)
C4 C3 Ru1 C9 165.4(3)
C2 C3 Ru1 C9 -61.5(3)
C4 C3 Ru1 C10 141.6(3)
C2 C3 Ru1 C10 -85.3(3)
C4 C3 Ru1 P1 -30.7(3)
C2 C3 Ru1 P1 102.4(2)
C1 C2 Ru1 C3 134.0(4)
C12 C2 Ru1 C3 -109.4(5)
C1 C2 Ru1 C8 -78.3(4)
C3 C2 Ru1 C8 147.7(3)
C12 C2 Ru1 C8 38.3(5)
C1 C2 Ru1 C7 -148.5(4)
C3 C2 Ru1 C7 77.5(5)
C12 C2 Ru1 C7 -31.9(6)
C3 C2 Ru1 C1 -134.0(4)
C12 C2 Ru1 C1 116.6(5)
C1 C2 Ru1 C4 105.6(3)
C3 C2 Ru1 C4 -28.4(3)
C12 C2 Ru1 C4 -137.8(4)
C1 C2 Ru1 C11 -157.1(3)
C3 C2 Ru1 C11 68.9(3)
C12 C2 Ru1 C11 -40.5(4)
C1 C2 Ru1 C9 -91.3(3)
C3 C2 Ru1 C9 134.7(3)
C12 C2 Ru1 C9 25.3(4)
C1 C2 Ru1 C10 -127.0(3)
C3 C2 Ru1 C10 99.0(3)
C12 C2 Ru1 C10 -10.4(4)
C1 C2 Ru1 P1 39.9(3)
C3 C2 Ru1 P1 -94.0(2)
C12 C2 Ru1 P1 156.6(3)
C9 C8 Ru1 C3 53.3(6)
C7 C8 Ru1 C3 -63.7(6)
C9 C8 Ru1 C2 -21.1(4)
C7 C8 Ru1 C2 -138.2(3)
C9 C8 Ru1 C7 117.1(4)
C9 C8 Ru1 C1 -66.1(3)
C7 C8 Ru1 C1 176.8(3)
C9 C8 Ru1 C4 151.4(3)
C7 C8 Ru1 C4 34.3(5)
C9 C8 Ru1 C11 79.3(3)
C7 C8 Ru1 C11 -37.8(3)
C7 C8 Ru1 C9 -117.1(4)
C9 C8 Ru1 C10 37.1(3)
C7 C8 Ru1 C10 -79.9(3)
C9 C8 Ru1 P1 -147.3(3)
C7 C8 Ru1 P1 95.6(3)
C11 C7 Ru1 C3 40.0(4)
C8 C7 Ru1 C3 156.0(3)
C11 C7 Ru1 C2 -12.8(6)
C8 C7 Ru1 C2 103.2(4)
C11 C7 Ru1 C8 -116.0(4)
C11 C7 Ru1 C1 -123.9(5)
C8 C7 Ru1 C1 -7.9(7)
C11 C7 Ru1 C4 81.8(3)
C8 C7 Ru1 C4 -162.2(3)
C8 C7 Ru1 C11 116.0(4)
C11 C7 Ru1 C9 -78.8(3)
C8 C7 Ru1 C9 37.1(3)
C11 C7 Ru1 C10 -37.1(3)
C8 C7 Ru1 C10 78.9(3)
C11 C7 Ru1 P1 159.5(3)
C8 C7 Ru1 P1 -84.5(3)
C2 C1 Ru1 C3 -28.7(3)
C2 C1 Ru1 C8 132.5(3)
C2 C1 Ru1 C7 138.2(5)
C2 C1 Ru1 C4 -65.0(3)
C2 C1 Ru1 C11 43.4(5)
C2 C1 Ru1 C9 98.1(3)
C2 C1 Ru1 C10 61.4(3)
C2 C1 Ru1 P1 -143.7(3)
C5 C4 Ru1 C3 -119.6(4)
C3 C4 Ru1 C2 29.3(3)
C5 C4 Ru1 C2 -90.3(3)
C3 C4 Ru1 C8 -145.5(3)
C5 C4 Ru1 C8 94.8(4)
C3 C4 Ru1 C7 -122.8(3)
C5 C4 Ru1 C7 117.6(3)
C3 C4 Ru1 C1 65.9(3)
C5 C4 Ru1 C1 -53.7(3)
C3 C4 Ru1 C11 -84.4(3)
C5 C4 Ru1 C11 156.0(3)
C3 C4 Ru1 C9 -41.6(7)
C5 C4 Ru1 C9 -161.2(5)
C3 C4 Ru1 C10 -49.5(3)
C5 C4 Ru1 C10 -169.1(3)
C3 C4 Ru1 P1 150.8(3)
C5 C4 Ru1 P1 31.1(3)
C7 C11 Ru1 C3 -150.0(3)
C10 C11 Ru1 C3 92.3(3)
C7 C11 Ru1 C2 173.7(3)
C10 C11 Ru1 C2 56.0(3)
C7 C11 Ru1 C8 38.8(3)
C10 C11 Ru1 C8 -78.9(3)
C10 C11 Ru1 C7 -117.7(4)
C7 C11 Ru1 C1 145.5(4)
C10 C11 Ru1 C1 27.7(5)
C7 C11 Ru1 C4 -112.3(3)
C10 C11 Ru1 C4 130.0(3)
C7 C11 Ru1 C9 81.0(3)
C10 C11 Ru1 C9 -36.8(3)
C7 C11 Ru1 C10 117.7(4)
C7 C11 Ru1 P1 -25.8(3)
C10 C11 Ru1 P1 -143.5(2)
C8 C9 Ru1 C3 -159.1(3)
C10 C9 Ru1 C3 -41.7(4)
C8 C9 Ru1 C2 166.2(3)
C10 C9 Ru1 C2 -76.4(3)
C10 C9 Ru1 C8 117.4(4)
C8 C9 Ru1 C7 -38.2(3)
C10 C9 Ru1 C7 79.2(3)
C8 C9 Ru1 C1 127.3(3)
C10 C9 Ru1 C1 -115.3(3)
C8 C9 Ru1 C4 -128.1(6)
C10 C9 Ru1 C4 -10.7(7)
C8 C9 Ru1 C11 -80.4(3)
C10 C9 Ru1 C11 37.0(3)
C8 C9 Ru1 C10 -117.4(4)
C8 C9 Ru1 P1 38.1(3)
C10 C9 Ru1 P1 155.5(3)
C9 C10 Ru1 C3 148.2(3)
C11 C10 Ru1 C3 -93.7(3)
C9 C10 Ru1 C2 109.5(3)
C11 C10 Ru1 C2 -132.3(3)
C9 C10 Ru1 C8 -37.4(3)
C11 C10 Ru1 C8 80.7(3)
C9 C10 Ru1 C7 -80.9(3)
C11 C10 Ru1 C7 37.2(3)
C9 C10 Ru1 C1 76.9(3)
C11 C10 Ru1 C1 -165.0(3)
C9 C10 Ru1 C4 176.1(3)
C11 C10 Ru1 C4 -65.8(3)
C9 C10 Ru1 C11 -118.1(4)
C11 C10 Ru1 C9 118.1(4)
C9 C10 Ru1 P1 -46.3(4)
C11 C10 Ru1 P1 71.9(4)
C19 P1 Ru1 C3 -110.6(2)
C25 P1 Ru1 C3 128.4(2)
C6 P1 Ru1 C3 11.3(2)
C19 P1 Ru1 C2 -68.7(2)
C25 P1 Ru1 C2 170.2(2)
C6 P1 Ru1 C2 53.2(2)
C19 P1 Ru1 C8 76.9(2)
C25 P1 Ru1 C8 -44.1(2)
C6 P1 Ru1 C8 -161.2(2)
C19 P1 Ru1 C7 115.0(2)
C25 P1 Ru1 C7 -6.1(2)
C6 P1 Ru1 C7 -123.1(2)
C19 P1 Ru1 C1 -45.4(2)
C25 P1 Ru1 C1 -166.4(2)
C6 P1 Ru1 C1 76.5(2)
C19 P1 Ru1 C4 -129.1(2)
C25 P1 Ru1 C4 109.9(2)
C6 P1 Ru1 C4 -7.2(2)
C19 P1 Ru1 C11 130.2(2)
C25 P1 Ru1 C11 9.2(2)
C6 P1 Ru1 C11 -107.9(2)
C19 P1 Ru1 C9 55.1(2)
C25 P1 Ru1 C9 -66.0(2)
C6 P1 Ru1 C9 177.0(2)
C19 P1 Ru1 C10 84.7(3)
C25 P1 Ru1 C10 -36.3(3)
C6 P1 Ru1 C10 -153.4(3)
C33 O2 C32 C31 179.7(12)
C32 O2 C33 C34 -170.6(13)
